data_2237614
loop_
_publ_author_name
'Lahtinen, Manu'
'N\"attinen, Kalle'
'Nummelin, Sami'

_publ_section_title
;
 3,5-Dimethoxy-4'-methylbiphenyl
;
_journal_coeditor_code FJ2619
_journal_issue 4
_journal_name_full 'Acta Crystallographica Section E'
_journal_page_first o510
_journal_page_last o511
_journal_paper_doi 10.1107/S1600536813006053
_journal_volume 69
_journal_year 2013
_chemical_formula_iupac 'C15 H16 O2'
_chemical_formula_moiety 'C15 H16 O2'
_chemical_formula_sum 'C15 H16 O2'
_chemical_formula_weight 228.28
_chemical_name_systematic
;
3,5-Dimethoxy-4'-methylbiphenyl
;
_space_group_crystal_system orthorhombic
_space_group_IT_number 19
_space_group_name_Hall 'P 2ac 2ab'
_space_group_name_H-M_alt 'P 21 21 21'
_symmetry_space_group_name_Hall 'P 2ac 2ab'
_symmetry_space_group_name_H-M 'P 21 21 21'
_atom_sites_solution_hydrogens geom
_atom_sites_solution_primary direct
_atom_sites_solution_secondary difmap
_audit_creation_method
;
  Olex2 1.2
  (compiled Dec  5 2012 16:17:34, GUI svn.r4385)
;
_cell_angle_alpha 90.00
_cell_angle_beta 90.00
_cell_angle_gamma 90.00
_cell_formula_units_Z 12
_cell_length_a 7.16505(18)
_cell_length_b 15.3511(4)
_cell_length_c 33.3834(8)
_cell_measurement_reflns_used 4358
_cell_measurement_temperature 123.01(10)
_cell_measurement_theta_max 76.2510
_cell_measurement_theta_min 3.9610
_cell_volume 3671.89(16)
_computing_cell_refinement 'CrysAlis PRO (Agilent, 2010)'
_computing_data_collection 'CrysAlis PRO (Agilent, 2010)'
_computing_data_reduction 'CrysAlis PRO (Agilent, 2010)'
_computing_molecular_graphics
;
OLEX2 (Dolomanov <i>et al.</i>, 2009) and
Mercury (Macrae <i>et al.</i>, 2006)
;
_computing_publication_material 'OLEX2 (Dolomanov <i>et al.</i>, 2009)'
_computing_structure_refinement 'SHELXL97 (Sheldrick, 2008)'
_computing_structure_solution 'SHELXS97 (Sheldrick, 2008)'
_diffrn_ambient_temperature 123.01(10)
_diffrn_detector_area_resol_mean 5.1977
_diffrn_measured_fraction_theta_full 0.995
_diffrn_measured_fraction_theta_max 0.995
_diffrn_measurement_device_type 'Agilent SuperNova (Dual, Cu at zero, Atlas)'
_diffrn_measurement_method '\w scans'
_diffrn_radiation_monochromator mirror
_diffrn_radiation_type 'Cu K\a'
_diffrn_radiation_wavelength 1.5418
_diffrn_reflns_av_R_equivalents 0.0281
_diffrn_reflns_limit_h_max 8
_diffrn_reflns_limit_h_min -8
_diffrn_reflns_limit_k_max 18
_diffrn_reflns_limit_k_min -12
_diffrn_reflns_limit_l_max 40
_diffrn_reflns_limit_l_min -35
_diffrn_reflns_number 8494
_diffrn_reflns_theta_full 67.98
_diffrn_reflns_theta_max 67.98
_diffrn_reflns_theta_min 3.91
_exptl_absorpt_coefficient_mu 0.643
_exptl_absorpt_correction_T_max 0.979
_exptl_absorpt_correction_T_min 0.900
_exptl_absorpt_correction_type analytical
_exptl_absorpt_process_details
;
(CrysAlis PRO; Agilent, 2010)
;
_exptl_crystal_colour colourless
_exptl_crystal_density_diffrn 1.239
_exptl_crystal_density_method 'not measured'
_exptl_crystal_description rod
_exptl_crystal_F_000 1464
_exptl_crystal_size_max 0.3047
_exptl_crystal_size_mid 0.0696
_exptl_crystal_size_min 0.0355
_refine_diff_density_max 0.207
_refine_diff_density_min -0.221
_refine_ls_abs_structure_details 'Flack (1983), 2062 Friedel pairs'
_refine_ls_abs_structure_Flack 0.09(19)
_refine_ls_extinction_coef 0.00022(5)
_refine_ls_extinction_expression Fc^*^=kFc[1+0.001xFc^2^\l^3^/sin(2\q)]^-1/4^
_refine_ls_extinction_method 'SHELXL97 (Sheldrick, 2008)'
_refine_ls_goodness_of_fit_ref 1.042
_refine_ls_hydrogen_treatment constr
_refine_ls_matrix_type full
_refine_ls_number_parameters 470
_refine_ls_number_reflns 5862
_refine_ls_number_restraints 0
_refine_ls_restrained_S_all 1.042
_refine_ls_R_factor_all 0.0450
_refine_ls_R_factor_gt 0.0387
_refine_ls_shift/su_max 0.004
_refine_ls_shift/su_mean 0.000
_refine_ls_structure_factor_coef Fsqd
_refine_ls_weighting_details 'calc w=1/[\s^2^(Fo^2^)+(0.0416P)^2^+0.0000P] where P=(Fo^2^+2Fc^2^)/3'
_refine_ls_weighting_scheme calc
_refine_ls_wR_factor_gt 0.0911
_refine_ls_wR_factor_ref 0.0941
_reflns_number_gt 5181
_reflns_number_total 5862
_reflns_threshold_expression I>2sigma(I)
_cod_data_source_file fj2619.cif
_cod_data_source_block I
_cod_original_cell_volume 3671.88(16)
_cod_database_code 2237614
_cod_database_fobs_code 2237614

loop_
_space_group_symop_id
_space_group_symop_operation_xyz
1 'x, y, z'
2 '-x+1/2, -y, z+1/2'
3 'x+1/2, -y+1/2, -z'
4 '-x, y+1/2, -z+1/2'

loop_
_atom_site_type_symbol
_atom_site_label
_atom_site_fract_x
_atom_site_fract_y
_atom_site_fract_z
_atom_site_U_iso_or_equiv
_atom_site_adp_type
_atom_site_calc_flag
_atom_site_refinement_flags
_atom_site_occupancy
_atom_site_symmetry_multiplicity
O O32 -0.6581(3) 0.00455(9) -0.13539(4) 0.0257(3) Uani d . 1 1
O O15 -1.2140(2) -0.53532(9) -0.24070(4) 0.0230(3) Uani d . 1 1
O O17 -1.1815(3) -0.31557(9) -0.14009(4) 0.0256(3) Uani d . 1 1
O O34 -0.7204(2) -0.24734(10) -0.21097(4) 0.0257(3) Uani d . 1 1
O O51 -1.1549(3) 0.51057(9) -0.07803(4) 0.0258(3) Uani d . 1 1
C C48 -1.1888(3) 0.36199(13) -0.09024(6) 0.0203(4) Uani d . 1 1
H H48 -1.2070 0.3761 -0.1177 0.024 Uiso calc R 1 1
C C31 -0.6807(3) -0.26527(13) -0.13890(6) 0.0195(4) Uani d . 1 1
H H31 -0.6843 -0.3270 -0.1407 0.023 Uiso calc R 1 1
O O49 -1.1295(3) 0.30941(10) 0.03053(4) 0.0287(4) Uani d . 1 1
C C8 -1.2439(3) -0.30112(13) -0.24971(6) 0.0179(4) Uani d . 1 1
C C11 -1.1978(3) -0.42464(13) -0.18851(6) 0.0188(4) Uani d . 1 1
H H11 -1.1833 -0.4665 -0.1678 0.023 Uiso calc R 1 1
C C46 -1.1387(3) 0.40899(14) -0.02203(6) 0.0233(4) Uani d . 1 1
H H46 -1.1189 0.4541 -0.0030 0.028 Uiso calc R 1 1
C C44 -1.1719(3) 0.25491(14) -0.03740(6) 0.0206(4) Uani d . 1 1
H H44 -1.1763 0.1960 -0.0288 0.025 Uiso calc R 1 1
C C13 -1.2266(3) -0.27383(13) -0.20985(6) 0.0187(4) Uani d . 1 1
H H13 -1.2312 -0.2136 -0.2035 0.022 Uiso calc R 1 1
C C23 -0.6510(3) -0.27891(13) -0.06500(6) 0.0196(4) Uani d . 1 1
C C45 -1.1468(3) 0.32131(15) -0.00984(6) 0.0224(4) Uani d . 1 1
C C35 -0.7262(4) -0.34030(14) -0.21533(6) 0.0276(5) Uani d . 1 1
H H35A -0.7526 -0.3551 -0.2433 0.041 Uiso calc R 1 1
H H35B -0.8245 -0.3642 -0.1981 0.041 Uiso calc R 1 1
H H35C -0.6055 -0.3651 -0.2075 0.041 Uiso calc R 1 1
C C10 -1.2146(3) -0.45040(13) -0.22815(6) 0.0191(4) Uani d . 1 1
C C30 -0.6954(3) -0.21431(14) -0.17353(6) 0.0207(4) Uani d . 1 1
C C28 -0.6658(3) -0.08472(13) -0.13408(6) 0.0211(4) Uani d . 1 1
C C36 -1.2425(4) -0.00048(14) -0.19728(7) 0.0307(5) Uani d . 1 1
H H36A -1.1237 -0.0051 -0.2117 0.046 Uiso calc R 1 1
H H36B -1.3426 0.0127 -0.2163 0.046 Uiso calc R 1 1
H H36C -1.2694 -0.0558 -0.1838 0.046 Uiso calc R 1 1
C C2 -1.2986(3) -0.10882(13) -0.34317(6) 0.0221(4) Uani d . 1 1
C C5 -1.2669(3) -0.23535(12) -0.28198(6) 0.0174(4) Uani d . 1 1
C C43 -1.1908(3) 0.27539(14) -0.07817(6) 0.0201(4) Uani d . 1 1
C C26 -0.6609(3) -0.22480(13) -0.10173(6) 0.0200(4) Uani d . 1 1
C C27 -0.6522(3) -0.13359(13) -0.09919(6) 0.0203(4) Uani d . 1 1
H H27 -0.6371 -0.1057 -0.0740 0.024 Uiso calc R 1 1
C C9 -1.2396(3) -0.38929(13) -0.25875(6) 0.0197(4) Uani d . 1 1
H H9 -1.2536 -0.4081 -0.2857 0.024 Uiso calc R 1 1
C C38 -1.1136(3) 0.06328(14) -0.13330(6) 0.0239(5) Uani d . 1 1
H H38 -1.0395 0.0124 -0.1303 0.029 Uiso calc R 1 1
C C29 -0.6881(3) -0.12423(14) -0.17108(6) 0.0223(4) Uani d . 1 1
H H29 -0.6983 -0.0898 -0.1946 0.027 Uiso calc R 1 1
C C39 -1.1042(3) 0.12794(14) -0.10462(6) 0.0208(4) Uani d . 1 1
H H39 -1.0263 0.1200 -0.0819 0.025 Uiso calc R 1 1
C C21 -0.7427(3) -0.30780(14) 0.00358(6) 0.0235(4) Uani d . 1 1
H H21 -0.8070 -0.2896 0.0270 0.028 Uiso calc R 1 1
C C6 -1.3671(3) -0.15842(13) -0.27573(6) 0.0201(4) Uani d . 1 1
H H6 -1.4261 -0.1485 -0.2507 0.024 Uiso calc R 1 1
C C3 -1.2022(3) -0.18594(13) -0.34947(6) 0.0206(4) Uani d . 1 1
H H3 -1.1473 -0.1965 -0.3749 0.025 Uiso calc R 1 1
C C25 -0.5491(3) -0.40961(14) -0.03083(7) 0.0236(5) Uani d . 1 1
H H25 -0.4799 -0.4624 -0.0312 0.028 Uiso calc R 1 1
C C24 -0.5494(3) -0.35747(13) -0.06463(6) 0.0204(4) Uani d . 1 1
H H24 -0.4809 -0.3747 -0.0877 0.025 Uiso calc R 1 1
C C40 -1.2074(3) 0.20496(13) -0.10848(6) 0.0194(4) Uani d . 1 1
C C4 -1.1841(3) -0.24814(13) -0.31951(6) 0.0197(4) Uani d . 1 1
H H4 -1.1148 -0.2998 -0.3245 0.024 Uiso calc R 1 1
C C50 -1.1437(4) 0.22174(15) 0.04516(6) 0.0280(5) Uani d . 1 1
H H50A -1.0489 0.1854 0.0321 0.042 Uiso calc R 1 1
H H50B -1.2681 0.1987 0.0391 0.042 Uiso calc R 1 1
H H50C -1.1237 0.2212 0.0742 0.042 Uiso calc R 1 1
C C20 -0.6471(3) -0.38717(14) 0.00367(6) 0.0246(4) Uani d . 1 1
C C41 -1.3212(3) 0.21389(13) -0.14206(6) 0.0207(4) Uani d . 1 1
H H41 -1.3919 0.2657 -0.1455 0.025 Uiso calc R 1 1
C C22 -0.7454(3) -0.25507(14) -0.03023(6) 0.0236(5) Uani d . 1 1
H H22 -0.8129 -0.2018 -0.0296 0.028 Uiso calc R 1 1
C C47 -1.1602(3) 0.42827(14) -0.06234(6) 0.0214(4) Uani d . 1 1
C C18 -1.1755(4) -0.22542(13) -0.12935(6) 0.0248(5) Uani d . 1 1
H H18A -1.0726 -0.1969 -0.1436 0.037 Uiso calc R 1 1
H H18B -1.1563 -0.2200 -0.1004 0.037 Uiso calc R 1 1
H H18C -1.2937 -0.1976 -0.1368 0.037 Uiso calc R 1 1
C C12 -1.2028(3) -0.33505(13) -0.17976(6) 0.0193(4) Uani d . 1 1
C C37 -1.2300(3) 0.07136(13) -0.16657(6) 0.0212(4) Uani d . 1 1
C C42 -1.3328(3) 0.14800(14) -0.17063(6) 0.0227(4) Uani d . 1 1
H H42 -1.4120 0.1554 -0.1932 0.027 Uiso calc R 1 1
C C16 -1.1429(3) -0.59988(13) -0.21377(6) 0.0249(5) Uani d . 1 1
H H16A -1.1382 -0.6564 -0.2274 0.037 Uiso calc R 1 1
H H16B -1.2248 -0.6041 -0.1903 0.037 Uiso calc R 1 1
H H16C -1.0170 -0.5834 -0.2051 0.037 Uiso calc R 1 1
C C33 -0.6269(4) 0.05009(13) -0.09882(7) 0.0270(5) Uani d . 1 1
H H33A -0.6359 0.1129 -0.1036 0.041 Uiso calc R 1 1
H H33B -0.5023 0.0360 -0.0886 0.041 Uiso calc R 1 1
H H33C -0.7211 0.0326 -0.0791 0.041 Uiso calc R 1 1
C C7 -1.3810(3) -0.09623(14) -0.30590(7) 0.0236(5) Uani d . 1 1
H H7 -1.4483 -0.0440 -0.3009 0.028 Uiso calc R 1 1
C C52 -1.0702(4) 0.57706(15) -0.05435(7) 0.0284(5) Uani d . 1 1
H H52A -1.0571 0.6302 -0.0704 0.043 Uiso calc R 1 1
H H52B -0.9467 0.5576 -0.0455 0.043 Uiso calc R 1 1
H H52C -1.1485 0.5891 -0.0309 0.043 Uiso calc R 1 1
C C1 -1.3141(4) -0.04042(15) -0.37556(7) 0.0313(5) Uani d . 1 1
H H1A -1.2136 0.0023 -0.3724 0.047 Uiso calc R 1 1
H H1B -1.4350 -0.0110 -0.3734 0.047 Uiso calc R 1 1
H H1C -1.3036 -0.0682 -0.4019 0.047 Uiso calc R 1 1
C C19 -0.6454(4) -0.44453(18) 0.04011(7) 0.0378(6) Uani d . 1 1
H H19A -0.5222 -0.4419 0.0528 0.057 Uiso calc R 1 1
H H19B -0.6724 -0.5047 0.0322 0.057 Uiso calc R 1 1
H H19C -0.7405 -0.4244 0.0591 0.057 Uiso calc R 1 1

loop_
_atom_site_aniso_label
_atom_site_aniso_U_11
_atom_site_aniso_U_22
_atom_site_aniso_U_33
_atom_site_aniso_U_12
_atom_site_aniso_U_13
_atom_site_aniso_U_23
O32 0.0337(9) 0.0178(7) 0.0256(7) -0.0004(7) -0.0006(7) -0.0008(6)
O15 0.0326(9) 0.0153(6) 0.0210(7) 0.0011(7) -0.0057(6) 0.0012(5)
O17 0.0373(9) 0.0223(7) 0.0172(6) 0.0002(7) -0.0014(7) -0.0015(6)
O34 0.0337(9) 0.0237(7) 0.0197(7) -0.0028(7) -0.0015(7) -0.0025(6)
O51 0.0322(9) 0.0180(7) 0.0273(7) -0.0013(7) -0.0057(7) -0.0014(6)
C48 0.0191(10) 0.0235(10) 0.0185(9) 0.0014(9) 0.0003(8) -0.0002(8)
C31 0.0174(10) 0.0167(8) 0.0244(9) 0.0024(8) 0.0015(8) -0.0010(8)
O49 0.0370(10) 0.0308(8) 0.0184(7) 0.0024(8) -0.0023(7) -0.0006(6)
C8 0.0128(9) 0.0209(9) 0.0200(9) 0.0006(8) 0.0017(8) 0.0015(8)
C11 0.0159(10) 0.0195(9) 0.0210(9) -0.0010(8) -0.0006(8) 0.0039(8)
C46 0.0215(11) 0.0249(10) 0.0234(10) 0.0008(9) -0.0015(9) -0.0046(8)
C44 0.0179(10) 0.0234(10) 0.0204(10) -0.0006(8) 0.0013(8) 0.0024(8)
C13 0.0187(10) 0.0164(9) 0.0211(9) -0.0010(8) 0.0019(8) -0.0009(8)
C23 0.0171(10) 0.0193(9) 0.0224(9) -0.0008(9) 0.0000(8) -0.0021(8)
C45 0.0179(10) 0.0319(11) 0.0174(9) -0.0003(9) -0.0002(8) -0.0013(9)
C35 0.0298(12) 0.0283(11) 0.0246(10) -0.0031(10) 0.0030(9) -0.0075(9)
C10 0.0162(10) 0.0165(9) 0.0246(10) -0.0004(8) -0.0019(8) 0.0003(8)
C30 0.0174(10) 0.0249(10) 0.0196(9) 0.0004(9) 0.0014(8) -0.0017(8)
C28 0.0162(10) 0.0196(9) 0.0276(10) 0.0003(8) 0.0017(9) -0.0001(8)
C36 0.0411(15) 0.0238(10) 0.0272(11) -0.0018(11) 0.0023(10) -0.0035(9)
C2 0.0215(11) 0.0207(10) 0.0240(9) -0.0045(9) -0.0022(9) 0.0031(8)
C5 0.0169(10) 0.0155(8) 0.0200(9) -0.0021(8) -0.0011(8) -0.0003(8)
C43 0.0173(9) 0.0238(10) 0.0193(9) 0.0014(9) 0.0013(8) -0.0002(8)
C26 0.0163(10) 0.0214(9) 0.0223(9) 0.0017(9) 0.0020(8) -0.0003(8)
C27 0.0199(10) 0.0216(10) 0.0194(9) -0.0016(9) 0.0014(8) -0.0032(8)
C9 0.0227(10) 0.0214(9) 0.0148(8) -0.0005(9) -0.0010(8) -0.0006(8)
C38 0.0263(11) 0.0183(9) 0.0271(11) 0.0018(9) 0.0039(9) 0.0021(9)
C29 0.0193(10) 0.0253(10) 0.0223(9) 0.0025(9) 0.0015(9) 0.0024(8)
C39 0.0217(11) 0.0215(10) 0.0192(9) 0.0014(9) -0.0008(8) 0.0031(8)
C21 0.0234(11) 0.0271(10) 0.0199(9) 0.0019(9) 0.0026(8) -0.0035(8)
C6 0.0198(10) 0.0198(9) 0.0206(9) -0.0005(9) 0.0017(8) -0.0009(8)
C3 0.0214(11) 0.0237(10) 0.0168(9) -0.0026(9) -0.0009(8) 0.0006(8)
C25 0.0248(11) 0.0194(10) 0.0267(11) 0.0021(9) -0.0041(9) -0.0018(9)
C24 0.0197(10) 0.0192(10) 0.0224(10) -0.0006(9) 0.0012(8) -0.0035(8)
C40 0.0209(10) 0.0186(9) 0.0188(9) -0.0012(8) 0.0043(8) 0.0025(8)
C4 0.0206(10) 0.0182(9) 0.0203(9) 0.0018(8) -0.0011(8) -0.0005(7)
C50 0.0285(12) 0.0354(12) 0.0202(9) -0.0014(11) -0.0021(9) 0.0042(9)
C20 0.0233(11) 0.0262(10) 0.0243(10) -0.0050(10) -0.0044(9) 0.0027(9)
C41 0.0214(10) 0.0185(9) 0.0223(9) 0.0001(8) 0.0025(8) 0.0013(8)
C22 0.0262(12) 0.0224(10) 0.0223(10) 0.0028(9) 0.0003(9) -0.0025(8)
C47 0.0171(10) 0.0211(9) 0.0261(10) 0.0015(9) 0.0016(9) 0.0004(8)
C18 0.0307(12) 0.0222(10) 0.0214(9) 0.0003(10) 0.0015(9) -0.0042(8)
C12 0.0159(9) 0.0235(10) 0.0186(9) -0.0034(8) 0.0007(8) -0.0017(8)
C37 0.0217(11) 0.0195(9) 0.0223(10) -0.0034(9) 0.0043(8) 0.0006(8)
C42 0.0236(11) 0.0266(10) 0.0178(9) -0.0034(9) -0.0012(9) -0.0002(8)
C16 0.0279(12) 0.0158(9) 0.0311(11) 0.0018(9) -0.0089(10) 0.0044(8)
C33 0.0321(13) 0.0186(9) 0.0304(11) -0.0005(9) 0.0027(10) -0.0024(9)
C7 0.0230(11) 0.0188(9) 0.0292(11) 0.0045(9) 0.0002(9) -0.0001(9)
C52 0.0297(12) 0.0204(10) 0.0351(12) -0.0008(10) -0.0064(10) -0.0031(9)
C1 0.0345(13) 0.0281(11) 0.0313(11) -0.0005(11) -0.0011(10) 0.0086(10)
C19 0.0400(15) 0.0429(14) 0.0306(12) 0.0002(13) 0.0005(12) 0.0098(11)

loop_
_atom_type_symbol
_atom_type_description
_atom_type_scat_dispersion_real
_atom_type_scat_dispersion_imag
_atom_type_scat_source
C C 0.0181 0.0091 'International Tables Vol C Tables 4.2.6.8 and 6.1.1.4'
H H 0.0000 0.0000 'International Tables Vol C Tables 4.2.6.8 and 6.1.1.4'
O O 0.0492 0.0322 'International Tables Vol C Tables 4.2.6.8 and 6.1.1.4'

loop_
_exptl_crystal_face_index_h
_exptl_crystal_face_index_k
_exptl_crystal_face_index_l
_exptl_crystal_face_perp_dist
0 9 7 0.0295
0 -9 -7 0.0295
4 -5 -9 0.1134
0 -1 22 0.0203
0 1 -21 0.0151
-5 1 0 0.1338

loop_
_geom_angle_atom_site_label_1
_geom_angle_atom_site_label_2
_geom_angle_atom_site_label_3
_geom_angle
C28 O32 C33 117.98(16)
C10 O15 C16 117.92(16)
C12 O17 C18 117.26(16)
C30 O34 C35 117.86(17)
C47 O51 C52 117.42(17)
C43 C48 H48 119.8
C43 C48 C47 120.40(18)
C47 C48 H48 119.8
C30 C31 H31 120.2
C26 C31 H31 120.2
C26 C31 C30 119.57(18)
C45 O49 C50 117.04(17)
C13 C8 C5 119.70(18)
C9 C8 C13 119.78(18)
C9 C8 C5 120.53(18)
C10 C11 H11 120.8
C10 C11 C12 118.35(18)
C12 C11 H11 120.8
C45 C46 H46 120.7
C47 C46 H46 120.7
C47 C46 C45 118.7(2)
C45 C44 H44 120.3
C45 C44 C43 119.47(19)
C43 C44 H44 120.3
C8 C13 H13 120.1
C12 C13 C8 119.77(18)
C12 C13 H13 120.1
C24 C23 C26 120.77(18)
C22 C23 C26 121.26(19)
C22 C23 C24 117.94(19)
O49 C45 C46 114.17(19)
O49 C45 C44 124.7(2)
C44 C45 C46 121.15(19)
O34 C35 H35A 109.5
O34 C35 H35B 109.5
O34 C35 H35C 109.5
H35A C35 H35B 109.5
H35A C35 H35C 109.5
H35B C35 H35C 109.5
O15 C10 C11 124.29(18)
O15 C10 C9 114.56(18)
C11 C10 C9 121.13(18)
O34 C30 C31 124.08(19)
O34 C30 C29 115.53(19)
C29 C30 C31 120.4(2)
O32 C28 C27 124.28(19)
O32 C28 C29 114.43(19)
C29 C28 C27 121.29(18)
H36A C36 H36B 109.5
H36A C36 H36C 109.5
H36B C36 H36C 109.5
C37 C36 H36A 109.5
C37 C36 H36B 109.5
C37 C36 H36C 109.5
C3 C2 C7 117.76(19)
C3 C2 C1 121.4(2)
C7 C2 C1 120.8(2)
C6 C5 C8 121.55(18)
C6 C5 C4 118.02(18)
C4 C5 C8 120.41(18)
C48 C43 C44 119.65(19)
C48 C43 C40 119.98(18)
C44 C43 C40 120.35(19)
C31 C26 C23 119.41(18)
C31 C26 C27 120.16(19)
C27 C26 C23 120.43(18)
C28 C27 C26 119.00(19)
C28 C27 H27 120.5
C26 C27 H27 120.5
C8 C9 C10 119.91(18)
C8 C9 H9 120.0
C10 C9 H9 120.0
C39 C38 H38 119.4
C39 C38 C37 121.2(2)
C37 C38 H38 119.4
C30 C29 H29 120.2
C28 C29 C30 119.6(2)
C28 C29 H29 120.2
C38 C39 H39 119.4
C38 C39 C40 121.1(2)
C40 C39 H39 119.4
C20 C21 H21 119.4
C22 C21 H21 119.4
C22 C21 C20 121.1(2)
C5 C6 H6 119.7
C7 C6 C5 120.57(19)
C7 C6 H6 119.7
C2 C3 H3 119.2
C2 C3 C4 121.64(19)
C4 C3 H3 119.2
C24 C25 H25 119.0
C24 C25 C20 122.1(2)
C20 C25 H25 119.0
C23 C24 H24 119.9
C25 C24 C23 120.2(2)
C25 C24 H24 119.9
C39 C40 C43 120.62(19)
C41 C40 C43 121.57(19)
C41 C40 C39 117.79(18)
C5 C4 H4 119.7
C3 C4 C5 120.54(19)
C3 C4 H4 119.7
O49 C50 H50A 109.5
O49 C50 H50B 109.5
O49 C50 H50C 109.5
H50A C50 H50B 109.5
H50A C50 H50C 109.5
H50B C50 H50C 109.5
C21 C20 C19 121.1(2)
C25 C20 C21 117.45(19)
C25 C20 C19 121.4(2)
C40 C41 H41 119.5
C42 C41 C40 120.98(19)
C42 C41 H41 119.5
C23 C22 H22 119.4
C21 C22 C23 121.2(2)
C21 C22 H22 119.4
O51 C47 C48 114.98(18)
O51 C47 C46 124.4(2)
C46 C47 C48 120.6(2)
O17 C18 H18A 109.5
O17 C18 H18B 109.5
O17 C18 H18C 109.5
H18A C18 H18B 109.5
H18A C18 H18C 109.5
H18B C18 H18C 109.5
O17 C12 C11 114.36(18)
O17 C12 C13 124.59(18)
C13 C12 C11 121.05(18)
C38 C37 C36 120.8(2)
C38 C37 C42 117.93(19)
C42 C37 C36 121.3(2)
C41 C42 C37 121.0(2)
C41 C42 H42 119.5
C37 C42 H42 119.5
O15 C16 H16A 109.5
O15 C16 H16B 109.5
O15 C16 H16C 109.5
H16A C16 H16B 109.5
H16A C16 H16C 109.5
H16B C16 H16C 109.5
O32 C33 H33A 109.5
O32 C33 H33B 109.5
O32 C33 H33C 109.5
H33A C33 H33B 109.5
H33A C33 H33C 109.5
H33B C33 H33C 109.5
C2 C7 C6 121.5(2)
C2 C7 H7 119.3
C6 C7 H7 119.3
O51 C52 H52A 109.5
O51 C52 H52B 109.5
O51 C52 H52C 109.5
H52A C52 H52B 109.5
H52A C52 H52C 109.5
H52B C52 H52C 109.5
C2 C1 H1A 109.5
C2 C1 H1B 109.5
C2 C1 H1C 109.5
H1A C1 H1B 109.5
H1A C1 H1C 109.5
H1B C1 H1C 109.5
C20 C19 H19A 109.5
C20 C19 H19B 109.5
C20 C19 H19C 109.5
H19A C19 H19B 109.5
H19A C19 H19C 109.5
H19B C19 H19C 109.5

loop_
_geom_bond_atom_site_label_1
_geom_bond_atom_site_label_2
_geom_bond_distance
O32 C28 1.372(3)
O32 C33 1.424(3)
O15 C10 1.369(2)
O15 C16 1.432(2)
O17 C18 1.430(2)
O17 C12 1.366(2)
O34 C35 1.435(3)
O34 C30 1.361(3)
O51 C47 1.368(3)
O51 C52 1.427(3)
C48 H48 0.9500
C48 C43 1.389(3)
C48 C47 1.394(3)
C31 H31 0.9500
C31 C30 1.400(3)
C31 C26 1.395(3)
O49 C45 1.366(3)
O49 C50 1.435(3)
C8 C13 1.401(3)
C8 C5 1.486(3)
C8 C9 1.387(3)
C11 H11 0.9500
C11 C10 1.386(3)
C11 C12 1.406(3)
C46 H46 0.9500
C46 C45 1.407(3)
C46 C47 1.387(3)
C44 H44 0.9500
C44 C45 1.385(3)
C44 C43 1.403(3)
C13 H13 0.9500
C13 C12 1.386(3)
C23 C26 1.483(3)
C23 C24 1.409(3)
C23 C22 1.392(3)
C35 H35A 0.9800
C35 H35B 0.9800
C35 H35C 0.9800
C10 C9 1.398(3)
C30 C29 1.386(3)
C28 C27 1.389(3)
C28 C29 1.385(3)
C36 H36A 0.9800
C36 H36B 0.9800
C36 H36C 0.9800
C36 C37 1.508(3)
C2 C3 1.386(3)
C2 C7 1.391(3)
C2 C1 1.511(3)
C5 C6 1.397(3)
C5 C4 1.400(3)
C43 C40 1.486(3)
C26 C27 1.404(3)
C27 H27 0.9500
C9 H9 0.9500
C38 H38 0.9500
C38 C39 1.381(3)
C38 C37 1.394(3)
C29 H29 0.9500
C39 H39 0.9500
C39 C40 1.400(3)
C21 H21 0.9500
C21 C20 1.398(3)
C21 C22 1.389(3)
C6 H6 0.9500
C6 C7 1.391(3)
C3 H3 0.9500
C3 C4 1.389(3)
C25 H25 0.9500
C25 C24 1.383(3)
C25 C20 1.392(3)
C24 H24 0.9500
C40 C41 1.393(3)
C4 H4 0.9500
C50 H50A 0.9800
C50 H50B 0.9800
C50 H50C 0.9800
C20 C19 1.502(3)
C41 H41 0.9500
C41 C42 1.393(3)
C22 H22 0.9500
C18 H18A 0.9800
C18 H18B 0.9800
C18 H18C 0.9800
C37 C42 1.395(3)
C42 H42 0.9500
C16 H16A 0.9800
C16 H16B 0.9800
C16 H16C 0.9800
C33 H33A 0.9800
C33 H33B 0.9800
C33 H33C 0.9800
C7 H7 0.9500
C52 H52A 0.9800
C52 H52B 0.9800
C52 H52C 0.9800
C1 H1A 0.9800
C1 H1B 0.9800
C1 H1C 0.9800
C19 H19A 0.9800
C19 H19B 0.9800
C19 H19C 0.9800

loop_
_geom_hbond_atom_site_label_D
_geom_hbond_atom_site_label_H
_geom_hbond_atom_site_label_A
_geom_hbond_site_symmetry_A
_geom_hbond_distance_DH
_geom_hbond_distance_HA
_geom_hbond_distance_DA
_geom_hbond_angle_DHA
C29 H29 O15 4_354 0.95 2.40 3.321(2) 164
C25 H25 O51 1_645 0.95 2.84 3.459(3) 124
C24 H24 O17 1_655 0.95 2.91 3.703(3) 141
C16 H16A O34 4_344 0.98 2.68 3.521(3) 143
C52 H52A O17 1_565 0.98 2.63 3.398(3) 136
C18 H18A Cg1 1_655 0.98 2.89 3.686(3) 142
C16 H16C Cg2 4_344 0.98 2.62 3.366(3) 139
C33 H33B Cg3 1_655 0.98 3.05 3.476(3) 115
C52 H52B Cg4 1_565 0.98 2.77 3.424(3) 134
C35 H35C Cg5 1_655 0.98 2.77 3.639(3) 146
C35 H35B Cg5 1_555 0.98 2.78 3.563(3) 143
C18 H18C Cg6 1_455 0.98 2.75 3.663(3) 148

loop_
_geom_torsion_atom_site_label_1
_geom_torsion_atom_site_label_2
_geom_torsion_atom_site_label_3
_geom_torsion_atom_site_label_4
_geom_torsion
O32 C28 C27 C26 -179.7(2)
O32 C28 C29 C30 179.2(2)
O15 C10 C9 C8 179.6(2)
O34 C30 C29 C28 179.04(19)
C48 C43 C40 C39 140.4(2)
C48 C43 C40 C41 -37.8(3)
C31 C30 C29 C28 0.1(4)
C31 C26 C27 C28 0.8(3)
C8 C13 C12 O17 178.9(2)
C8 C13 C12 C11 -0.8(3)
C8 C5 C6 C7 177.6(2)
C8 C5 C4 C3 -178.69(19)
C11 C10 C9 C8 1.4(3)
C44 C43 C40 C39 -37.8(3)
C44 C43 C40 C41 144.0(2)
C13 C8 C5 C6 -34.7(3)
C13 C8 C5 C4 143.7(2)
C13 C8 C9 C10 -1.2(3)
C23 C26 C27 C28 -178.7(2)
C45 C46 C47 O51 -179.9(2)
C45 C46 C47 C48 -0.2(4)
C45 C44 C43 C48 -1.6(3)
C45 C44 C43 C40 176.6(2)
C35 O34 C30 C31 -2.1(3)
C35 O34 C30 C29 179.1(2)
C10 C11 C12 O17 -178.73(18)
C10 C11 C12 C13 0.9(3)
C30 C31 C26 C23 178.2(2)
C30 C31 C26 C27 -1.2(3)
C36 C37 C42 C41 179.7(2)
C2 C3 C4 C5 1.4(3)
C5 C8 C13 C12 -179.2(2)
C5 C8 C9 C10 178.9(2)
C5 C6 C7 C2 0.8(3)
C43 C48 C47 O51 177.9(2)
C43 C48 C47 C46 -1.8(3)
C43 C44 C45 O49 179.0(2)
C43 C44 C45 C46 -0.4(3)
C43 C40 C41 C42 178.8(2)
C26 C31 C30 O34 -178.0(2)
C26 C31 C30 C29 0.8(3)
C26 C23 C24 C25 -176.7(2)
C26 C23 C22 C21 177.1(2)
C27 C28 C29 C30 -0.6(3)
C9 C8 C13 C12 0.9(3)
C9 C8 C5 C6 145.2(2)
C9 C8 C5 C4 -36.4(3)
C38 C39 C40 C43 -177.8(2)
C38 C39 C40 C41 0.5(3)
C38 C37 C42 C41 -0.7(3)
C29 C28 C27 C26 0.1(3)
C39 C38 C37 C36 -178.6(2)
C39 C38 C37 C42 1.8(3)
C39 C40 C41 C42 0.5(3)
C6 C5 C4 C3 -0.2(3)
C3 C2 C7 C6 0.3(3)
C24 C23 C26 C31 40.2(3)
C24 C23 C26 C27 -140.4(2)
C24 C23 C22 C21 -1.2(3)
C24 C25 C20 C21 -1.9(3)
C24 C25 C20 C19 180.0(2)
C40 C41 C42 C37 -0.4(3)
C4 C5 C6 C7 -0.9(3)
C50 O49 C45 C46 177.7(2)
C50 O49 C45 C44 -1.8(3)
C20 C21 C22 C23 -0.8(4)
C20 C25 C24 C23 -0.1(3)
C22 C23 C26 C31 -138.1(2)
C22 C23 C26 C27 41.3(3)
C22 C23 C24 C25 1.7(3)
C22 C21 C20 C25 2.4(3)
C22 C21 C20 C19 -179.5(2)
C47 C48 C43 C44 2.7(3)
C47 C48 C43 C40 -175.5(2)
C47 C46 C45 O49 -178.2(2)
C47 C46 C45 C44 1.3(4)
C18 O17 C12 C11 176.9(2)
C18 O17 C12 C13 -2.8(3)
C12 C11 C10 O15 -179.3(2)
C12 C11 C10 C9 -1.2(3)
C37 C38 C39 C40 -1.7(3)
C16 O15 C10 C11 -17.5(3)
C16 O15 C10 C9 164.4(2)
C33 O32 C28 C27 2.6(3)
C33 O32 C28 C29 -177.2(2)
C7 C2 C3 C4 -1.4(3)
C52 O51 C47 C48 -160.9(2)
C52 O51 C47 C46 18.8(3)
C1 C2 C3 C4 178.5(2)
C1 C2 C7 C6 -179.7(2)
